data_2238429
loop_
_publ_author_name
'Kurapati, Sathish Kumar'

_publ_section_title
;
 (Methanol-\k<i>O</i>)-<i>cis</i>-dioxido{(4<i>Z</i>,<i>N</i>'<i>E</i>)-<i>N</i>'-[(<i>Z</i>)-4-oxido-4-phenylbut-3-en-2-ylidene]isonicotinohydrazidato}molybdenum(VI)
;
_journal_coeditor_code SJ5344
_journal_issue 8
_journal_name_full 'Acta Crystallographica Section E'
_journal_page_first m460
_journal_page_last m461
_journal_paper_doi 10.1107/S1600536813019077
_journal_volume 69
_journal_year 2013
_chemical_formula_iupac '[Mo (C16 H13 N3 O2) O2 (C H4 O)]'
_chemical_formula_moiety 'C17 H17 Mo N3 O5'
_chemical_formula_sum 'C17 H17 Mo N3 O5'
_chemical_formula_weight 439.28
_chemical_name_systematic
(Methanol-\k<i>O</i>)-<i>cis</i>-dioxido{(4<i>Z</i>,<i>N</i>'<i>E</i>)-<i>N</i>'-[(<i>Z</i>)-4-oxido-4-phenylbut-3-en-2-ylidene]isonicotinohydrazidato}molybdenum(VI)
_space_group_IT_number 14
_symmetry_cell_setting monoclinic
_symmetry_space_group_name_Hall '-P 2yn'
_symmetry_space_group_name_H-M 'P 1 21/n 1'
_atom_sites_solution_hydrogens geom
_atom_sites_solution_primary direct
_atom_sites_solution_secondary difmap
_audit_creation_method SHELXL-97
_cell_angle_alpha 90.00
_cell_angle_beta 113.5070(10)
_cell_angle_gamma 90.00
_cell_formula_units_Z 4
_cell_length_a 14.3222(9)
_cell_length_b 8.4083(5)
_cell_length_c 16.0102(10)
_cell_measurement_reflns_used 6758
_cell_measurement_temperature 298(2)
_cell_measurement_theta_max 25.98
_cell_measurement_theta_min 2.42
_cell_volume 1768.03(19)
_computing_cell_refinement 'SAINT (Bruker, 2002)'
_computing_data_collection 'SMART (Bruker, 2002)'
_computing_data_reduction 'SAINT (Bruker, 2002)'
_computing_molecular_graphics 'SHELXTL (Sheldrick, 2008)'
_computing_publication_material 'SHELXTL (Sheldrick, 2008)'
_computing_structure_refinement 'SHELXL97 (Sheldrick, 2008)'
_computing_structure_solution 'SHELXTL (Sheldrick, 2008)'
_diffrn_ambient_temperature 298(2)
_diffrn_measured_fraction_theta_full 0.998
_diffrn_measured_fraction_theta_max 0.998
_diffrn_measurement_device_type 'Bruker SMART CCD area-detector'
_diffrn_measurement_method '\f and \w scans'
_diffrn_radiation_monochromator graphite
_diffrn_radiation_source 'fine-focus sealed tube'
_diffrn_radiation_type MoK\a
_diffrn_radiation_wavelength 0.71073
_diffrn_reflns_av_R_equivalents 0.0255
_diffrn_reflns_av_sigmaI/netI 0.0186
_diffrn_reflns_limit_h_max 17
_diffrn_reflns_limit_h_min -17
_diffrn_reflns_limit_k_max 10
_diffrn_reflns_limit_k_min -10
_diffrn_reflns_limit_l_max 19
_diffrn_reflns_limit_l_min -19
_diffrn_reflns_number 17656
_diffrn_reflns_theta_full 25.98
_diffrn_reflns_theta_max 25.98
_diffrn_reflns_theta_min 2.46
_diffrn_standards_number 0
_exptl_absorpt_coefficient_mu 0.775
_exptl_absorpt_correction_T_max 0.9265
_exptl_absorpt_correction_T_min 0.8358
_exptl_absorpt_correction_type multi-scan
_exptl_absorpt_process_details '(SADABS; Sheldrick, 1996)'
_exptl_crystal_colour red
_exptl_crystal_density_diffrn 1.650
_exptl_crystal_density_method 'not measured'
_exptl_crystal_description block
_exptl_crystal_F_000 888
_exptl_crystal_size_max 0.24
_exptl_crystal_size_mid 0.14
_exptl_crystal_size_min 0.10
_refine_diff_density_max 0.305
_refine_diff_density_min -0.603
_refine_ls_extinction_method none
_refine_ls_goodness_of_fit_ref 1.072
_refine_ls_hydrogen_treatment mixed
_refine_ls_matrix_type full
_refine_ls_number_parameters 239
_refine_ls_number_reflns 3474
_refine_ls_number_restraints 13
_refine_ls_restrained_S_all 1.071
_refine_ls_R_factor_all 0.0273
_refine_ls_R_factor_gt 0.0257
_refine_ls_shift/su_max 0.002
_refine_ls_shift/su_mean 0.000
_refine_ls_structure_factor_coef Fsqd
_refine_ls_weighting_details 'calc w=1/[\s^2^(Fo^2^)+(0.0412P)^2^+0.6642P] where P=(Fo^2^+2Fc^2^)/3'
_refine_ls_weighting_scheme calc
_refine_ls_wR_factor_gt 0.0685
_refine_ls_wR_factor_ref 0.0698
_reflns_number_gt 3249
_reflns_number_total 3474
_reflns_threshold_expression I>2\s(I)
_cod_data_source_file sj5344.cif
_cod_data_source_block I
_cod_original_sg_symbol_H-M 'P 21/n'
_cod_database_code 2238429
_cod_database_fobs_code 2238429

loop_
_symmetry_equiv_pos_as_xyz
'x, y, z'
'-x+1/2, y+1/2, -z+1/2'
'-x, -y, -z'
'x-1/2, -y-1/2, z-1/2'

loop_
_atom_site_type_symbol
_atom_site_label
_atom_site_fract_x
_atom_site_fract_y
_atom_site_fract_z
_atom_site_U_iso_or_equiv
_atom_site_adp_type
_atom_site_calc_flag
_atom_site_refinement_flags
_atom_site_occupancy
_atom_site_symmetry_multiplicity
Mo Mo1 0.897513(11) 0.554260(18) 0.172801(12) 0.03495(8) Uani d . 1 1
O O2 0.93687(11) 0.37519(17) 0.14943(11) 0.0500(4) Uani d . 1 1
O O4 0.75394(10) 0.49574(17) 0.14826(10) 0.0395(3) Uani d . 1 1
O O3 0.99506(10) 0.69615(15) 0.15438(11) 0.0437(3) Uani d . 1 1
O O1 0.94126(13) 0.56206(17) 0.28773(11) 0.0506(4) Uani d . 1 1
N N3 0.38179(14) 0.4684(2) 0.07876(13) 0.0473(4) Uani d . 1 1
C C12 0.58263(15) 0.5609(2) 0.12426(13) 0.0362(4) Uani d . 1 1
C C3 0.93455(16) 0.9600(2) 0.14600(15) 0.0390(4) Uani d . 1 1
H H3 0.9517 1.0667 0.1462 0.047 Uiso calc R 1 1
N N1 0.80704(11) 0.78010(18) 0.14665(11) 0.0353(3) Uani d . 1 1
C C4 1.00685(14) 0.8525(2) 0.15157(13) 0.0354(4) Uani d . 1 1
N N2 0.70566(12) 0.7596(2) 0.13494(11) 0.0394(4) Uani d . 1 1
C C11 0.68677(14) 0.6106(2) 0.13778(13) 0.0354(4) Uani d . 1 1
C C2 0.83391(16) 0.9256(2) 0.13986(14) 0.0364(4) Uani d . 1 1
C C7 1.2115(2) 1.0610(3) 0.10059(17) 0.0514(6) Uani d . 1 1
H H7 1.2177 1.1454 0.0656 0.062 Uiso calc R 1 1
C C1 0.76117(19) 1.0617(2) 0.12404(18) 0.0496(6) Uani d . 1 1
H H1B 0.7114 1.0585 0.0624 0.074 Uiso calc R 1 1
H H1C 0.7979 1.1603 0.1344 0.074 Uiso calc R 1 1
H H1A 0.7277 1.0536 0.1652 0.074 Uiso calc R 1 1
C C5 1.10730(14) 0.8979(2) 0.15241(13) 0.0363(4) Uani d . 1 1
C C15 0.40852(16) 0.6216(3) 0.08732(17) 0.0536(6) Uani d . 1 1
H H15 0.3579 0.6976 0.0770 0.064 Uiso calc R 1 1
C C13 0.55630(15) 0.4022(3) 0.11850(14) 0.0414(4) Uani d . 1 1
H H13 0.6055 0.3235 0.1296 0.050 Uiso calc R 1 1
C C6 1.11753(17) 1.0265(3) 0.10187(15) 0.0454(5) Uani d . 1 1
H H6 1.0613 1.0892 0.0690 0.054 Uiso calc R 1 1
C C14 0.45571(15) 0.3623(3) 0.09603(15) 0.0473(5) Uani d . 1 1
H H14 0.4388 0.2550 0.0928 0.057 Uiso calc R 1 1
C C10 1.19297(16) 0.8094(3) 0.20242(14) 0.0440(5) Uani d . 1 1
H H10 1.1872 0.7231 0.2364 0.053 Uiso calc R 1 1
C C8 1.29577(18) 0.9716(3) 0.15064(16) 0.0495(5) Uani d . 1 1
H H8 1.3586 0.9951 0.1493 0.059 Uiso calc R 1 1
C C9 1.28662(16) 0.8474(3) 0.20263(16) 0.0506(5) Uani d . 1 1
H H9 1.3438 0.7888 0.2381 0.061 Uiso calc R 1 1
C C16 0.50678(16) 0.6730(3) 0.11063(16) 0.0509(5) Uani d . 1 1
H H16 0.5222 0.7810 0.1172 0.061 Uiso calc R 1 1
O O5 0.81999(11) 0.57741(18) 0.01232(11) 0.0444(3) Uani d DU 1 1
C C17 0.8607(2) 0.5129(4) -0.0480(2) 0.0728(8) Uani d U 1 1
H H17B 0.8160 0.5370 -0.1097 0.109 Uiso calc R 1 1
H H17A 0.8670 0.3997 -0.0402 0.109 Uiso calc R 1 1
H H17C 0.9265 0.5585 -0.0350 0.109 Uiso calc R 1 1
H H5 0.7536(14) 0.568(4) -0.010(3) 0.109 Uiso d D 1 1

loop_
_atom_site_aniso_label
_atom_site_aniso_U_11
_atom_site_aniso_U_22
_atom_site_aniso_U_33
_atom_site_aniso_U_12
_atom_site_aniso_U_13
_atom_site_aniso_U_23
Mo1 0.02528(11) 0.02513(11) 0.05026(13) -0.00067(5) 0.01066(8) 0.00289(6)
O2 0.0398(8) 0.0297(7) 0.0768(11) 0.0036(6) 0.0193(7) 0.0016(7)
O4 0.0278(7) 0.0312(7) 0.0575(9) -0.0013(6) 0.0150(6) 0.0030(6)
O3 0.0312(7) 0.0285(7) 0.0707(10) -0.0037(5) 0.0197(7) 0.0010(6)
O1 0.0405(9) 0.0504(10) 0.0525(9) -0.0017(6) 0.0096(7) 0.0038(6)
N3 0.0310(9) 0.0614(12) 0.0498(10) -0.0027(8) 0.0164(8) -0.0002(8)
C12 0.0290(10) 0.0439(11) 0.0356(10) -0.0022(7) 0.0126(8) -0.0015(7)
C3 0.0393(11) 0.0275(10) 0.0500(12) -0.0047(7) 0.0175(9) 0.0000(8)
N1 0.0290(7) 0.0305(8) 0.0452(9) -0.0007(6) 0.0136(7) -0.0005(7)
C4 0.0342(10) 0.0306(9) 0.0378(9) -0.0063(7) 0.0104(8) 0.0001(7)
N2 0.0298(8) 0.0363(9) 0.0519(9) 0.0001(7) 0.0163(7) -0.0013(7)
C11 0.0293(9) 0.0371(10) 0.0387(10) 0.0006(8) 0.0121(8) 0.0001(8)
C2 0.0381(11) 0.0298(9) 0.0395(10) 0.0017(7) 0.0137(8) 0.0000(7)
C7 0.0553(15) 0.0464(13) 0.0554(14) -0.0179(10) 0.0251(12) 0.0006(9)
C1 0.0479(13) 0.0327(11) 0.0701(15) 0.0065(8) 0.0256(12) 0.0025(9)
C5 0.0350(10) 0.0334(9) 0.0385(10) -0.0072(8) 0.0126(8) -0.0039(8)
C15 0.0347(11) 0.0589(15) 0.0702(15) 0.0054(10) 0.0243(11) -0.0083(12)
C13 0.0307(10) 0.0430(11) 0.0480(11) 0.0020(8) 0.0131(8) 0.0081(9)
C6 0.0424(11) 0.0399(11) 0.0491(12) -0.0078(9) 0.0132(9) 0.0037(9)
C14 0.0333(10) 0.0481(12) 0.0563(12) -0.0049(9) 0.0133(9) 0.0085(10)
C10 0.0404(11) 0.0413(11) 0.0501(11) -0.0013(9) 0.0179(9) 0.0056(9)
C8 0.0420(12) 0.0544(13) 0.0581(14) -0.0165(10) 0.0263(11) -0.0135(10)
C9 0.0374(11) 0.0542(13) 0.0581(13) 0.0001(9) 0.0170(10) -0.0020(10)
C16 0.0398(11) 0.0454(12) 0.0692(14) -0.0008(9) 0.0235(10) -0.0105(11)
O5 0.0313(7) 0.0527(9) 0.0481(8) 0.0000(6) 0.0148(7) -0.0050(6)
C17 0.0484(15) 0.110(2) 0.0628(16) 0.0138(16) 0.0250(13) -0.0120(16)

loop_
_atom_type_symbol
_atom_type_description
_atom_type_scat_dispersion_real
_atom_type_scat_dispersion_imag
_atom_type_scat_source
C C 0.0033 0.0016 'International Tables Vol C Tables 4.2.6.8 and 6.1.1.4'
H H 0.0000 0.0000 'International Tables Vol C Tables 4.2.6.8 and 6.1.1.4'
N N 0.0061 0.0033 'International Tables Vol C Tables 4.2.6.8 and 6.1.1.4'
O O 0.0106 0.0060 'International Tables Vol C Tables 4.2.6.8 and 6.1.1.4'
Mo Mo -1.6832 0.6857 'International Tables Vol C Tables 4.2.6.8 and 6.1.1.4'

loop_
_geom_angle_atom_site_label_1
_geom_angle_atom_site_label_2
_geom_angle_atom_site_label_3
_geom_angle
O1 Mo1 O2 105.20(8)
O1 Mo1 O3 99.45(7)
O2 Mo1 O3 100.85(6)
O1 Mo1 O4 97.42(7)
O2 Mo1 O4 98.30(6)
O3 Mo1 O4 150.09(6)
O1 Mo1 N1 96.08(7)
O2 Mo1 N1 157.85(7)
O3 Mo1 N1 81.31(5)
O4 Mo1 N1 72.46(6)
O1 Mo1 O5 171.01(7)
O2 Mo1 O5 83.52(7)
O3 Mo1 O5 80.76(6)
O4 Mo1 O5 78.81(6)
N1 Mo1 O5 75.02(6)
C11 O4 Mo1 118.97(12)
C4 O3 Mo1 136.06(13)
C14 N3 C15 117.08(19)
C13 C12 C16 118.05(19)
C13 C12 C11 121.02(18)
C16 C12 C11 120.77(18)
C4 C3 C2 126.36(17)
C4 C3 H3 116.8
C2 C3 H3 116.8
C2 N1 N2 115.50(16)
C2 N1 Mo1 130.12(13)
N2 N1 Mo1 114.37(11)
O3 C4 C3 124.06(18)
O3 C4 C5 112.98(17)
C3 C4 C5 122.94(17)
C11 N2 N1 109.67(15)
N2 C11 O4 124.17(17)
N2 C11 C12 118.91(17)
O4 C11 C12 116.85(17)
N1 C2 C3 120.44(17)
N1 C2 C1 121.57(19)
C3 C2 C1 117.98(17)
C8 C7 C6 120.6(2)
C8 C7 H7 119.7
C6 C7 H7 119.7
C2 C1 H1B 109.5
C2 C1 H1C 109.5
H1B C1 H1C 109.5
C2 C1 H1A 109.5
H1B C1 H1A 109.5
H1C C1 H1A 109.5
C10 C5 C6 118.60(18)
C10 C5 C4 119.98(18)
C6 C5 C4 121.40(18)
N3 C15 C16 123.5(2)
N3 C15 H15 118.2
C16 C15 H15 118.2
C12 C13 C14 118.8(2)
C12 C13 H13 120.6
C14 C13 H13 120.6
C7 C6 C5 120.0(2)
C7 C6 H6 120.0
C5 C6 H6 120.0
N3 C14 C13 123.6(2)
N3 C14 H14 118.2
C13 C14 H14 118.2
C9 C10 C5 121.0(2)
C9 C10 H10 119.5
C5 C10 H10 119.5
C9 C8 C7 119.6(2)
C9 C8 H8 120.2
C7 C8 H8 120.2
C8 C9 C10 120.2(2)
C8 C9 H9 119.9
C10 C9 H9 119.9
C15 C16 C12 118.8(2)
C15 C16 H16 120.6
C12 C16 H16 120.6
C17 O5 Mo1 124.42(15)
C17 O5 H5 111(3)
Mo1 O5 H5 113(3)
O5 C17 H17B 109.5
O5 C17 H17A 109.5
H17B C17 H17A 109.5
O5 C17 H17C 109.5
H17B C17 H17C 109.5
H17A C17 H17C 109.5

loop_
_geom_bond_atom_site_label_1
_geom_bond_atom_site_label_2
_geom_bond_distance
Mo1 O1 1.6920(17)
Mo1 O2 1.7009(14)
Mo1 O3 1.9471(13)
Mo1 O4 1.9950(13)
Mo1 N1 2.2422(16)
Mo1 O5 2.3656(16)
O4 C11 1.326(2)
O3 C4 1.328(2)
N3 C14 1.327(3)
N3 C15 1.335(3)
C12 C13 1.380(3)
C12 C16 1.388(3)
C12 C11 1.479(3)
C3 C4 1.350(3)
C3 C2 1.435(3)
C3 H3 0.9300
N1 C2 1.300(2)
N1 N2 1.399(2)
C4 C5 1.483(3)
N2 C11 1.287(3)
C2 C1 1.500(3)
C7 C8 1.376(4)
C7 C6 1.385(3)
C7 H7 0.9300
C1 H1B 0.9600
C1 H1C 0.9600
C1 H1A 0.9600
C5 C10 1.384(3)
C5 C6 1.393(3)
C15 C16 1.374(3)
C15 H15 0.9300
C13 C14 1.380(3)
C13 H13 0.9300
C6 H6 0.9300
C14 H14 0.9300
C10 C9 1.377(3)
C10 H10 0.9300
C8 C9 1.374(3)
C8 H8 0.9300
C9 H9 0.9300
C16 H16 0.9300
O5 C17 1.420(3)
O5 H5 0.875(19)
C17 H17B 0.9600
C17 H17A 0.9600
C17 H17C 0.9600

loop_
_geom_hbond_atom_site_label_D
_geom_hbond_atom_site_label_H
_geom_hbond_atom_site_label_A
_geom_hbond_site_symmetry_A
_geom_hbond_distance_DH
_geom_hbond_distance_HA
_geom_hbond_distance_DA
_geom_hbond_angle_DHA
O5 H5 N3 3_665 0.875(19) 1.84(2) 2.695(2) 167(4)
C1 H1C O2 1_565 0.96 2.63 3.554(3) 162
C3 H3 O2 1_565 0.93 2.60 3.492(2) 160
C14 H14 O1 2_645 0.93 2.57 3.134(3) 119
C8 H8 O1 2_755 0.93 2.69 3.574(3) 159
C7 H7 O5 3_775 0.93 2.60 3.473(3) 157
